data_9005350
loop_
_publ_author_name
'Lucchesi, S.'
'Amoriello, M.'
'Della Giusta, A.'

_publ_section_title
;
 Crystal chemistry of spinels from xenoliths of the
 Alban Hills volcanic region
 Sample: SP210d
;
_journal_name_full 'European Journal of Mineralogy'
_journal_page_first 473
_journal_page_last 482
_journal_volume 10
_journal_year 1998
_chemical_compound_source 'xenoliths of the Alban Hills, Italy volcanic region'
_chemical_formula_sum 'Al1.896 Cr2 Fe0.167 Mg0.927 Mn0.005 Ni2 O4 Zn0.003'
_chemical_name_mineral Spinel
_space_group_IT_number 227
_symmetry_space_group_name_Hall '-F 4vw 2vw 3'
_symmetry_space_group_name_H-M 'F d -3 m :2'
_cell_angle_alpha 90
_cell_angle_beta 90
_cell_angle_gamma 90
_cell_length_a 8.1061
_cell_length_b 8.1061
_cell_length_c 8.1061
_cell_formula_units_Z 8
_cell_volume 532.643
_database_code_amcsd 0006735
_exptl_crystal_density_diffrn 9.200
_cod_original_sg_symbol_H-M 'F d 3 m'
_cod_original_formula_sum 'Mg.927 Fe.167 Zn.003 Mn.005 Al1.896 Ni2 Cr2 O4'
_cod_database_code 9005350

loop_
_space_group_symop_operation_xyz
x,y,z
x,1/2+y,1/2+z
1/2+x,y,1/2+z
1/2+x,1/2+y,z
3/4+z,1/2-x,1/4+y
3/4+z,-x,3/4+y
1/4+z,1/2-x,3/4+y
1/4+z,-x,1/4+y
3/4-y,1/2+z,1/4-x
3/4-y,+z,3/4-x
1/4-y,1/2+z,3/4-x
1/4-y,+z,1/4-x
3/4+x,1/2-y,1/4+z
3/4+x,-y,3/4+z
1/4+x,1/2-y,3/4+z
1/4+x,-y,1/4+z
3/4-z,1/2+x,1/4-y
3/4-z,+x,3/4-y
1/4-z,1/2+x,3/4-y
1/4-z,+x,1/4-y
3/4+y,1/2-z,1/4+x
3/4+y,-z,3/4+x
1/4+y,1/2-z,3/4+x
1/4+y,-z,1/4+x
3/4-x,1/2+y,1/4-z
3/4-x,+y,3/4-z
1/4-x,1/2+y,3/4-z
1/4-x,+y,1/4-z
1/2+x,3/4-z,1/4-y
1/2+x,1/4-z,3/4-y
+x,3/4-z,3/4-y
+x,1/4-z,1/4-y
1/2-z,3/4+y,1/4+x
1/2-z,1/4+y,3/4+x
-z,3/4+y,3/4+x
-z,1/4+y,1/4+x
1/2+y,3/4-x,1/4-z
1/2+y,1/4-x,3/4-z
+y,3/4-x,3/4-z
+y,1/4-x,1/4-z
1/2-x,3/4+z,1/4+y
1/2-x,1/4+z,3/4+y
-x,3/4+z,3/4+y
-x,1/4+z,1/4+y
1/2+z,3/4-y,1/4-x
1/2+z,1/4-y,3/4-x
+z,3/4-y,3/4-x
+z,1/4-y,1/4-x
1/2-y,3/4+x,1/4+z
1/2-y,1/4+x,3/4+z
-y,3/4+x,3/4+z
-y,1/4+x,1/4+z
x,1/2+z,1/2+y
x,+z,+y
1/2+x,1/2+z,+y
1/2+x,+z,1/2+y
-z,1/2-y,1/2-x
-z,-y,-x
1/2-z,1/2-y,-x
1/2-z,-y,1/2-x
y,1/2+x,1/2+z
y,+x,+z
1/2+y,1/2+x,+z
1/2+y,+x,1/2+z
-x,1/2-z,1/2-y
-x,-z,-y
1/2-x,1/2-z,-y
1/2-x,-z,1/2-y
z,1/2+y,1/2+x
z,+y,+x
1/2+z,1/2+y,+x
1/2+z,+y,1/2+x
-y,1/2-x,1/2-z
-y,-x,-z
1/2-y,1/2-x,-z
1/2-y,-x,1/2-z
3/4+z,1/4+x,1/2-y
3/4+z,3/4+x,-y
1/4+z,1/4+x,-y
1/4+z,3/4+x,1/2-y
3/4-y,1/4-z,1/2+x
3/4-y,3/4-z,+x
1/4-y,1/4-z,+x
1/4-y,3/4-z,1/2+x
3/4+x,1/4+y,1/2-z
3/4+x,3/4+y,-z
1/4+x,1/4+y,-z
1/4+x,3/4+y,1/2-z
3/4-z,1/4-x,1/2+y
3/4-z,3/4-x,+y
1/4-z,1/4-x,+y
1/4-z,3/4-x,1/2+y
3/4+y,1/4+z,1/2-x
3/4+y,3/4+z,-x
1/4+y,1/4+z,-x
1/4+y,3/4+z,1/2-x
3/4-x,1/4-y,1/2+z
3/4-x,3/4-y,+z
1/4-x,1/4-y,+z
1/4-x,3/4-y,1/2+z
-z,3/4+x,3/4+y
-z,1/4+x,1/4+y
1/2-z,3/4+x,1/4+y
1/2-z,1/4+x,3/4+y
y,3/4-z,3/4-x
y,1/4-z,1/4-x
1/2+y,3/4-z,1/4-x
1/2+y,1/4-z,3/4-x
-x,3/4+y,3/4+z
-x,1/4+y,1/4+z
1/2-x,3/4+y,1/4+z
1/2-x,1/4+y,3/4+z
z,3/4-x,3/4-y
z,1/4-x,1/4-y
1/2+z,3/4-x,1/4-y
1/2+z,1/4-x,3/4-y
-y,3/4+z,3/4+x
-y,1/4+z,1/4+x
1/2-y,3/4+z,1/4+x
1/2-y,1/4+z,3/4+x
x,3/4-y,3/4-z
x,1/4-y,1/4-z
1/2+x,3/4-y,1/4-z
1/2+x,1/4-y,3/4-z
1/4-x,1/2+z,3/4-y
1/4-x,+z,1/4-y
3/4-x,1/2+z,1/4-y
3/4-x,+z,3/4-y
1/4+z,1/2-y,3/4+x
1/4+z,-y,1/4+x
3/4+z,1/2-y,1/4+x
3/4+z,-y,3/4+x
1/4-y,1/2+x,3/4-z
1/4-y,+x,1/4-z
3/4-y,1/2+x,1/4-z
3/4-y,+x,3/4-z
1/4+x,1/2-z,3/4+y
1/4+x,-z,1/4+y
3/4+x,1/2-z,1/4+y
3/4+x,-z,3/4+y
1/4-z,1/2+y,3/4-x
1/4-z,+y,1/4-x
3/4-z,1/2+y,1/4-x
3/4-z,+y,3/4-x
1/4+y,1/2-x,3/4+z
1/4+y,-x,1/4+z
3/4+y,1/2-x,1/4+z
3/4+y,-x,3/4+z
3/4-x,3/4-z,y
3/4-x,1/4-z,1/2+y
1/4-x,3/4-z,1/2+y
1/4-x,1/4-z,y
3/4+z,3/4+y,-x
3/4+z,1/4+y,1/2-x
1/4+z,3/4+y,1/2-x
1/4+z,1/4+y,-x
3/4-y,3/4-x,z
3/4-y,1/4-x,1/2+z
1/4-y,3/4-x,1/2+z
1/4-y,1/4-x,z
3/4+x,3/4+z,-y
3/4+x,1/4+z,1/2-y
1/4+x,3/4+z,1/2-y
1/4+x,1/4+z,-y
3/4-z,3/4-y,x
3/4-z,1/4-y,1/2+x
1/4-z,3/4-y,1/2+x
1/4-z,1/4-y,x
3/4+y,3/4+x,-z
3/4+y,1/4+x,1/2-z
1/4+y,3/4+x,1/2-z
1/4+y,1/4+x,-z
-z,-x,-y
-z,1/2-x,1/2-y
1/2-z,-x,1/2-y
1/2-z,1/2-x,-y
y,z,x
y,1/2+z,1/2+x
1/2+y,z,1/2+x
1/2+y,1/2+z,x
-x,-y,-z
-x,1/2-y,1/2-z
1/2-x,-y,1/2-z
1/2-x,1/2-y,-z
z,x,y
z,1/2+x,1/2+y
1/2+z,x,1/2+y
1/2+z,1/2+x,y
-y,-z,-x
-y,1/2-z,1/2-x
1/2-y,-z,1/2-x
1/2-y,1/2-z,-x

loop_
_atom_site_label
_atom_site_fract_x
_atom_site_fract_y
_atom_site_fract_z
_atom_site_occupancy
_atom_site_U_iso_or_equiv
MgT 0.12500 0.12500 0.12500 0.66470 0.00500
FeT 0.12500 0.12500 0.12500 0.12210 0.00500
ZnT 0.12500 0.12500 0.12500 0.00320 0.00500
MnT 0.12500 0.12500 0.12500 0.00460 0.00500
AlT 0.12500 0.12500 0.12500 0.20450 0.00500
SiT 0.12500 0.12500 0.12500 0.00070 0.00500
MgM 0.50000 0.50000 0.50000 0.13095 0.00390
FeM 0.50000 0.50000 0.50000 0.02230 0.00390
NiM 0.50000 0.50000 0.50000 1.00000 0.00390
AlM 0.50000 0.50000 0.50000 0.84580 0.00390
CrM 0.50000 0.50000 0.50000 1.00000 0.00390
TiM 0.50000 0.50000 0.50000 0.00040 0.00390
O 0.26189 0.26189 0.26189 1.00000 0.00810

loop_
_cod_related_entry_id
_cod_related_entry_database
_cod_related_entry_code
1 AMCSD 0006735
